data_4020331
loop_
_publ_author_name
'Takanori Suzuki'
'Koji Ichioka'
'Hiroki Higuchi'
'Hidetoshi Kawai'
'Kenshu Fujiwara'
'Masakazu Ohkita'
'Takashi Tsuji'
'Yasutake Takahashi'

_journal_name_full 'Journal of Organic Chemistry'
_journal_page_first 5592
_journal_page_last 5598
_journal_paper_doi 10.1021/jo0505324
_journal_volume 70
_journal_year 2005
_chemical_formula_moiety 'C48 H58 O8 '
_chemical_formula_sum 'C48 H58 O8'
_chemical_formula_weight 762.98
_space_group_IT_number 19
_symmetry_cell_setting orthorhombic
_symmetry_Int_Tables_number 19
_symmetry_space_group_name_Hall 'P 2ac 2ab'
_symmetry_space_group_name_H-M 'P 21 21 21'
_cell_angle_alpha 90
_cell_angle_beta 90
_cell_angle_gamma 90
_cell_formula_units_Z 4
_cell_length_a 11.679(3)
_cell_length_b 17.481(5)
_cell_length_c 20.736(5)
_cell_measurement_temperature 153.1
_cell_volume 4233(1)
_exptl_crystal_density_diffrn 1.197
_cod_original_formula_sum 'C48 H58 O8 '
_cod_database_code 4020331

loop_
_symmetry_equiv_pos_as_xyz
x,y,z
1/2-x,-y,1/2+z
1/2+x,1/2-y,-z
-x,1/2+y,1/2-z

loop_
_atom_site_label
_atom_site_type_symbol
_atom_site_fract_x
_atom_site_fract_y
_atom_site_fract_z
_atom_site_U_iso_or_equiv
_atom_site_adp_type
_atom_site_occupancy
_atom_site_calc_flag
_atom_site_refinement_flags
_atom_site_disorder_assembly
_atom_site_disorder_group
O(1) O -1.0159(1) -0.01385(9) -0.25912(7) 0.0205(4) Uani 1.00 d . . .
O(2) O -1.1851(1) -0.0016(1) -0.20564(8) 0.0292(5) Uani 1.00 d . . .
O(3) O -1.1719(1) -0.0395(1) -0.30929(8) 0.0278(4) Uani 1.00 d . . .
O(4) O -0.7505(1) 0.00938(9) -0.17471(7) 0.0217(4) Uani 1.00 d . . .
O(5) O -0.5822(1) -0.0129(1) -0.22645(8) 0.0306(5) Uani 1.00 d . . .
O(6) O -0.5948(1) 0.0298(1) -0.12384(8) 0.0290(4) Uani 1.00 d . . .
O(7) O -0.9961(2) 0.2699(1) -0.06271(9) 0.0356(5) Uani 1.00 d . . .
O(8) O -0.7470(2) 0.1688(1) -0.44888(9) 0.0468(6) Uani 1.00 d . . .
C(1) C -0.9469(2) -0.0083(1) -0.2001(1) 0.0207(5) Uani 1.00 d . . .
C(2) C -0.8195(2) -0.0179(1) -0.2288(1) 0.0204(5) Uani 1.00 d . . .
C(3) C -0.8049(2) -0.1044(1) -0.2314(1) 0.0224(5) Uani 1.00 d . . .
C(4) C -0.7239(2) -0.1508(2) -0.2590(1) 0.0302(6) Uani 1.00 d . . .
C(5) C -0.7261(2) -0.2298(2) -0.2443(1) 0.0371(7) Uani 1.00 d . . .
C(6) C -0.8052(2) -0.2612(1) -0.2030(1) 0.0353(7) Uani 1.00 d . . .
C(7) C -0.8890(2) -0.2149(1) -0.1736(1) 0.0282(6) Uani 1.00 d . . .
C(8) C -0.9752(2) -0.2381(2) -0.1297(1) 0.0340(7) Uani 1.00 d . . .
C(9) C -1.0481(2) -0.1860(2) -0.1034(1) 0.0346(7) Uani 1.00 d . . .
C(10) C -1.0441(2) -0.1071(1) -0.1206(1) 0.0285(6) Uani 1.00 d . . .
C(11) C -0.9642(2) -0.0837(1) -0.1645(1) 0.0220(6) Uani 1.00 d . . .
C(12) C -0.8861(2) -0.1371(1) -0.1897(1) 0.0225(6) Uani 1.00 d . . .
C(13) C -0.9657(2) 0.0658(1) -0.1649(1) 0.0209(5) Uani 1.00 d . . .
C(14) C -0.9440(2) 0.0707(1) -0.0986(1) 0.0243(6) Uani 1.00 d . . .
C(15) C -0.9543(2) 0.1389(1) -0.0666(1) 0.0276(6) Uani 1.00 d . . .
C(16) C -0.9876(2) 0.2045(1) -0.0996(1) 0.0261(6) Uani 1.00 d . . .
C(17) C -1.0094(2) 0.2013(1) -0.1650(1) 0.0286(6) Uani 1.00 d . . .
C(18) C -0.9984(2) 0.1316(1) -0.1969(1) 0.0252(6) Uani 1.00 d . . .
C(19) C -1.0263(2) 0.3386(2) -0.0955(1) 0.0416(8) Uani 1.00 d . . .
C(20) C -0.7977(2) 0.0299(1) -0.2885(1) 0.0218(5) Uani 1.00 d . . .
C(21) C -0.7726(2) 0.1074(1) -0.2832(1) 0.0273(6) Uani 1.00 d . . .
C(22) C -0.7567(2) 0.1515(2) -0.3376(1) 0.0325(7) Uani 1.00 d . . .
C(23) C -0.7646(2) 0.1194(2) -0.3985(1) 0.0320(6) Uani 1.00 d . . .
C(24) C -0.7899(2) 0.0428(2) -0.4046(1) 0.0330(6) Uani 1.00 d . . .
C(25) C -0.8061(2) -0.0016(1) -0.3493(1) 0.0276(6) Uani 1.00 d . . .
C(26) C -0.7321(3) 0.1361(2) -0.5114(1) 0.0555(10) Uani 1.00 d . . .
C(27) C -1.1314(2) -0.0166(1) -0.2528(1) 0.0220(5) Uani 1.00 d . . .
C(28) C -1.2964(2) -0.0331(1) -0.3191(1) 0.0255(6) Uani 1.00 d . . .
C(29) C -1.3291(2) -0.0948(1) -0.3667(1) 0.0256(6) Uani 1.00 d . . .
C(30) C -1.4528(2) -0.0803(2) -0.3889(1) 0.0319(7) Uani 1.00 d . . .
C(31) C -1.4678(2) -0.0020(2) -0.4184(1) 0.0349(7) Uani 1.00 d . . .
C(32) C -1.4384(2) 0.0608(2) -0.3706(1) 0.0342(7) Uani 1.00 d . . .
C(33) C -1.3183(2) 0.0473(2) -0.3437(1) 0.0324(7) Uani 1.00 d . . .
C(34) C -1.3093(2) -0.1771(2) -0.3412(1) 0.0342(7) Uani 1.00 d . . .
C(35) C -1.3991(3) -0.2025(2) -0.2921(1) 0.0495(9) Uani 1.00 d . . .
C(36) C -1.3031(2) -0.2348(2) -0.3958(2) 0.0445(8) Uani 1.00 d . . .
C(37) C -1.4475(3) 0.1404(2) -0.3991(2) 0.0510(9) Uani 1.00 d . . .
C(38) C -0.6357(2) 0.0067(1) -0.1803(1) 0.0220(5) Uani 1.00 d . . .
C(39) C -0.4699(2) 0.0394(1) -0.1182(1) 0.0249(6) Uani 1.00 d . . .
C(40) C -0.4301(2) -0.0083(1) -0.0611(1) 0.0253(6) Uani 1.00 d . . .
C(41) C -0.3035(2) 0.0108(2) -0.0493(1) 0.0313(6) Uani 1.00 d . . .
C(42) C -0.2841(2) 0.0954(2) -0.0381(1) 0.0330(7) Uani 1.00 d . . .
C(43) C -0.3244(2) 0.1434(2) -0.0943(1) 0.0305(6) Uani 1.00 d . . .
C(44) C -0.4497(2) 0.1240(2) -0.1090(1) 0.0304(6) Uani 1.00 d . . .
C(45) C -0.4542(2) -0.0939(2) -0.0689(1) 0.0349(7) Uani 1.00 d . . .
C(46) C -0.3833(3) -0.1325(2) -0.1208(2) 0.0533(10) Uani 1.00 d . . .
C(47) C -0.4417(3) -0.1371(2) -0.0056(2) 0.0542(10) Uani 1.00 d . . .
C(48) C -0.3114(2) 0.2285(2) -0.0800(1) 0.0410(8) Uani 1.00 d . . .
H(1) H -0.6671 -0.1292 -0.2875 0.0385 Uiso 1.00 calc . . .
H(2) H -0.6717 -0.2632 -0.2649 0.0472 Uiso 1.00 calc . . .
H(3) H -0.8033 -0.3150 -0.1931 0.0443 Uiso 1.00 calc . . .
H(4) H -0.9822 -0.2915 -0.1182 0.0419 Uiso 1.00 calc . . .
H(5) H -1.1054 -0.2021 -0.0729 0.0435 Uiso 1.00 calc . . .
H(6) H -1.0957 -0.0704 -0.1014 0.0366 Uiso 1.00 calc . . .
H(7) H -0.9209 0.0259 -0.0760 0.0310 Uiso 1.00 calc . . .
H(8) H -0.9400 0.1418 -0.0213 0.0341 Uiso 1.00 calc . . .
H(9) H -1.0320 0.2468 -0.1877 0.0361 Uiso 1.00 calc . . .
H(10) H -1.0148 0.1283 -0.2427 0.0324 Uiso 1.00 calc . . .
H(11) H -0.9702 0.3499 -0.1288 0.0530 Uiso 1.00 calc . . .
H(12) H -1.0288 0.3809 -0.0670 0.0530 Uiso 1.00 calc . . .
H(13) H -1.0988 0.3333 -0.1164 0.0530 Uiso 1.00 calc . . .
H(14) H -0.7669 0.1302 -0.2415 0.0366 Uiso 1.00 calc . . .
H(15) H -0.7391 0.2056 -0.3332 0.0423 Uiso 1.00 calc . . .
H(16) H -0.7953 0.0204 -0.4468 0.0411 Uiso 1.00 calc . . .
H(17) H -0.8233 -0.0553 -0.3534 0.0379 Uiso 1.00 calc . . .
H(18) H -0.7982 0.1070 -0.5228 0.0699 Uiso 1.00 calc . . .
H(19) H -0.6673 0.1019 -0.5109 0.0699 Uiso 1.00 calc . . .
H(20) H -0.7194 0.1746 -0.5423 0.0699 Uiso 1.00 calc . . .
H(21) H -1.3363 -0.0415 -0.2790 0.0317 Uiso 1.00 calc . . .
H(22) H -1.2804 -0.0879 -0.4036 0.0317 Uiso 1.00 calc . . .
H(23) H -1.5030 -0.0846 -0.3523 0.0397 Uiso 1.00 calc . . .
H(24) H -1.4747 -0.1190 -0.4194 0.0397 Uiso 1.00 calc . . .
H(25) H -1.5451 0.0040 -0.4334 0.0413 Uiso 1.00 calc . . .
H(26) H -1.4181 0.0021 -0.4554 0.0413 Uiso 1.00 calc . . .
H(27) H -1.4919 0.0575 -0.3354 0.0429 Uiso 1.00 calc . . .
H(28) H -1.2637 0.0584 -0.3772 0.0407 Uiso 1.00 calc . . .
H(29) H -1.3047 0.0833 -0.3092 0.0407 Uiso 1.00 calc . . .
H(30) H -1.2371 -0.1782 -0.3196 0.0430 Uiso 1.00 calc . . .
H(31) H -1.4721 -0.2054 -0.3126 0.0584 Uiso 1.00 calc . . .
H(32) H -1.4030 -0.1663 -0.2578 0.0584 Uiso 1.00 calc . . .
H(33) H -1.3799 -0.2513 -0.2751 0.0584 Uiso 1.00 calc . . .
H(34) H -1.3753 -0.2379 -0.4174 0.0523 Uiso 1.00 calc . . .
H(35) H -1.2830 -0.2840 -0.3803 0.0523 Uiso 1.00 calc . . .
H(36) H -1.2466 -0.2189 -0.4268 0.0523 Uiso 1.00 calc . . .
H(37) H -1.3959 0.1458 -0.4351 0.0642 Uiso 1.00 calc . . .
H(38) H -1.4294 0.1789 -0.3683 0.0642 Uiso 1.00 calc . . .
H(39) H -1.5237 0.1501 -0.4151 0.0642 Uiso 1.00 calc . . .
H(40) H -0.4319 0.0218 -0.1572 0.0317 Uiso 1.00 calc . . .
H(41) H -0.4718 0.0105 -0.0247 0.0330 Uiso 1.00 calc . . .
H(42) H -0.2600 -0.0040 -0.0865 0.0402 Uiso 1.00 calc . . .
H(43) H -0.2768 -0.0173 -0.0132 0.0402 Uiso 1.00 calc . . .
H(44) H -0.2047 0.1053 -0.0301 0.0396 Uiso 1.00 calc . . .
H(45) H -0.3261 0.1111 -0.0001 0.0396 Uiso 1.00 calc . . .
H(46) H -0.2786 0.1312 -0.1317 0.0380 Uiso 1.00 calc . . .
H(47) H -0.4966 0.1416 -0.0743 0.0387 Uiso 1.00 calc . . .
H(48) H -0.4735 0.1510 -0.1475 0.0387 Uiso 1.00 calc . . .
H(49) H -0.5329 -0.1000 -0.0816 0.0446 Uiso 1.00 calc . . .
H(50) H -0.4059 -0.1841 -0.1271 0.0669 Uiso 1.00 calc . . .
H(51) H -0.3040 -0.1313 -0.1091 0.0669 Uiso 1.00 calc . . .
H(52) H -0.3917 -0.1055 -0.1609 0.0669 Uiso 1.00 calc . . .
H(53) H -0.4642 -0.1891 -0.0093 0.0651 Uiso 1.00 calc . . .
H(54) H -0.4870 -0.1134 0.0275 0.0651 Uiso 1.00 calc . . .
H(55) H -0.3629 -0.1357 0.0085 0.0651 Uiso 1.00 calc . . .
H(56) H -0.2339 0.2407 -0.0708 0.0506 Uiso 1.00 calc . . .
H(57) H -0.3575 0.2417 -0.0434 0.0506 Uiso 1.00 calc . . .
H(58) H -0.3365 0.2585 -0.1159 0.0506 Uiso 1.00 calc . . .

loop_
_atom_site_aniso_label
_atom_site_aniso_U_11
_atom_site_aniso_U_22
_atom_site_aniso_U_33
_atom_site_aniso_U_12
_atom_site_aniso_U_13
_atom_site_aniso_U_23
O(1) 0.0154(7) 0.0257(9) 0.0205(8) -0.0011(7) -0.0035(6) -0.0002(7)
O(2) 0.0203(8) 0.043(1) 0.0246(8) 0.0021(8) -0.0010(6) -0.0040(8)
O(3) 0.0171(7) 0.040(1) 0.0258(8) 0.0006(7) -0.0049(6) -0.0069(8)
O(4) 0.0153(7) 0.0285(9) 0.0212(8) -0.0008(7) -0.0036(6) -0.0029(7)
O(5) 0.0198(8) 0.047(1) 0.0252(9) -0.0009(8) 0.0011(6) -0.0083(8)
O(6) 0.0151(7) 0.049(1) 0.0226(8) 0.0008(7) -0.0027(6) -0.0064(8)
O(7) 0.043(1) 0.0263(9) 0.038(1) 0.0067(8) -0.0059(9) -0.0092(8)
O(8) 0.048(1) 0.058(1) 0.0342(9) 0.000(1) 0.0063(9) 0.0222(9)
C(1) 0.0158(9) 0.026(1) 0.020(1) -0.0003(9) -0.0029(8) 0.0011(9)
C(2) 0.0165(10) 0.023(1) 0.021(1) -0.0010(9) -0.0034(8) -0.0014(9)
C(3) 0.019(1) 0.024(1) 0.024(1) 0.0007(9) -0.0058(8) -0.0011(9)
C(4) 0.025(1) 0.033(1) 0.033(1) 0.003(1) -0.001(1) -0.006(1)
C(5) 0.037(1) 0.032(1) 0.042(2) 0.017(1) -0.004(1) -0.007(1)
C(6) 0.041(1) 0.024(1) 0.041(2) 0.005(1) -0.012(1) 0.000(1)
C(7) 0.029(1) 0.024(1) 0.031(1) 0.0001(10) -0.0116(9) 0.004(1)
C(8) 0.038(1) 0.026(1) 0.038(1) -0.007(1) -0.008(1) 0.010(1)
C(9) 0.031(1) 0.036(1) 0.037(1) -0.009(1) -0.001(1) 0.010(1)
C(10) 0.021(1) 0.034(1) 0.031(1) -0.004(1) -0.0010(10) 0.005(1)
C(11) 0.019(1) 0.023(1) 0.024(1) -0.0011(9) -0.0063(8) 0.0020(9)
C(12) 0.022(1) 0.022(1) 0.024(1) -0.0001(9) -0.0066(9) -0.0008(9)
C(13) 0.013(1) 0.025(1) 0.025(1) -0.0006(9) -0.0017(9) 0.0011(9)
C(14) 0.021(1) 0.027(1) 0.025(1) 0.0021(10) -0.0017(9) 0.0042(10)
C(15) 0.029(1) 0.033(1) 0.022(1) 0.004(1) -0.0026(10) -0.0007(9)
C(16) 0.020(1) 0.025(1) 0.033(1) -0.0008(10) -0.0014(10) -0.0061(9)
C(17) 0.029(1) 0.024(1) 0.033(1) 0.001(1) -0.005(1) 0.003(1)
C(18) 0.024(1) 0.026(1) 0.025(1) 0.003(1) -0.0041(10) 0.0007(9)
C(19) 0.047(2) 0.025(1) 0.053(2) 0.005(1) -0.008(1) -0.003(1)
C(20) 0.0141(10) 0.028(1) 0.0231(10) -0.0016(9) -0.0003(9) 0.0015(9)
C(21) 0.026(1) 0.030(1) 0.027(1) 0.000(1) 0.000(1) -0.0002(10)
C(22) 0.032(1) 0.029(1) 0.036(1) -0.002(1) 0.002(1) 0.0065(10)
C(23) 0.022(1) 0.043(1) 0.030(1) 0.001(1) 0.001(1) 0.0118(10)
C(24) 0.030(1) 0.047(1) 0.023(1) -0.003(1) -0.002(1) 0.001(1)
C(25) 0.027(1) 0.030(1) 0.026(1) -0.004(1) -0.0029(10) -0.0017(9)
C(26) 0.046(2) 0.092(3) 0.028(1) -0.013(2) 0.002(1) 0.021(1)
C(27) 0.0185(9) 0.023(1) 0.025(1) 0.0023(10) -0.0024(8) -0.0002(10)
C(28) 0.0140(9) 0.037(1) 0.025(1) -0.0029(10) -0.0029(9) -0.0015(10)
C(29) 0.020(1) 0.032(1) 0.025(1) -0.003(1) -0.0014(9) -0.0003(10)
C(30) 0.021(1) 0.043(1) 0.032(1) -0.005(1) -0.008(1) -0.005(1)
C(31) 0.022(1) 0.049(1) 0.033(1) 0.001(1) -0.007(1) 0.006(1)
C(32) 0.026(1) 0.039(1) 0.038(1) 0.002(1) -0.002(1) 0.004(1)
C(33) 0.025(1) 0.032(1) 0.040(1) -0.005(1) -0.004(1) -0.002(1)
C(34) 0.026(1) 0.033(1) 0.044(1) -0.001(1) -0.010(1) -0.001(1)
C(35) 0.069(2) 0.041(2) 0.039(2) -0.007(2) 0.006(1) 0.004(1)
C(36) 0.039(2) 0.035(2) 0.059(2) -0.003(1) 0.009(1) -0.008(1)
C(37) 0.039(2) 0.043(2) 0.071(2) 0.004(1) -0.011(2) 0.012(2)
C(38) 0.0182(9) 0.025(1) 0.023(1) -0.0002(10) -0.0029(8) 0.0018(10)
C(39) 0.0125(9) 0.037(1) 0.025(1) 0.0017(10) -0.0028(9) -0.003(1)
C(40) 0.021(1) 0.034(1) 0.022(1) 0.002(1) -0.0002(9) -0.0032(10)
C(41) 0.021(1) 0.041(1) 0.032(1) 0.005(1) -0.005(1) 0.001(1)
C(42) 0.021(1) 0.044(1) 0.034(1) -0.004(1) -0.006(1) -0.004(1)
C(43) 0.027(1) 0.036(1) 0.029(1) -0.003(1) 0.002(1) -0.003(1)
C(44) 0.026(1) 0.035(1) 0.030(1) 0.002(1) -0.003(1) 0.003(1)
C(45) 0.027(1) 0.038(1) 0.040(1) -0.004(1) -0.001(1) 0.004(1)
C(46) 0.066(2) 0.035(2) 0.059(2) -0.006(2) 0.017(2) -0.013(2)
C(47) 0.064(2) 0.046(2) 0.052(2) 0.003(2) 0.005(2) 0.017(2)
C(48) 0.039(2) 0.040(1) 0.044(2) -0.006(1) 0.002(1) 0.000(1)

loop_
_geom_bond_atom_site_label_1
_geom_bond_atom_site_label_2
_geom_bond_distance
_geom_bond_site_symmetry_1
_geom_bond_site_symmetry_2
_geom_bond_publ_flag
O(1) C(1) 1.468(3) . . yes
O(1) C(27) 1.356(3) . . yes
O(2) C(27) 1.190(3) . . yes
O(3) C(27) 1.326(3) . . yes
O(3) C(28) 1.472(3) . . yes
O(4) C(2) 1.462(3) . . yes
O(4) C(38) 1.346(3) . . yes
O(5) C(38) 1.194(3) . . yes
O(6) C(38) 1.327(3) . . yes
O(6) C(39) 1.472(3) . . yes
O(7) C(16) 1.378(3) . . yes
O(7) C(19) 1.426(3) . . yes
O(8) C(23) 1.370(3) . . yes
O(8) C(26) 1.428(4) . . yes
C(1) C(2) 1.610(3) . . yes
C(1) C(11) 1.525(3) . . yes
C(1) C(13) 1.503(3) . . yes
C(2) C(3) 1.522(3) . . yes
C(2) C(20) 1.514(3) . . yes
C(3) C(4) 1.372(3) . . yes
C(3) C(12) 1.406(3) . . yes
C(4) C(5) 1.415(4) . . yes
C(5) C(6) 1.374(4) . . yes
C(6) C(7) 1.409(4) . . yes
C(7) C(8) 1.418(4) . . yes
C(7) C(12) 1.401(3) . . yes
C(8) C(9) 1.360(4) . . yes
C(9) C(10) 1.424(4) . . yes
C(10) C(11) 1.367(3) . . yes
C(11) C(12) 1.405(3) . . yes
C(13) C(14) 1.400(3) . . yes
C(13) C(18) 1.382(3) . . yes
C(14) C(15) 1.370(4) . . yes
C(15) C(16) 1.390(4) . . yes
C(16) C(17) 1.383(4) . . yes
C(17) C(18) 1.393(4) . . yes
C(20) C(21) 1.390(4) . . yes
C(20) C(25) 1.379(3) . . yes
C(21) C(22) 1.378(4) . . yes
C(22) C(23) 1.386(4) . . yes
C(23) C(24) 1.378(4) . . yes
C(24) C(25) 1.398(4) . . yes
C(28) C(29) 1.511(4) . . yes
C(28) C(33) 1.516(4) . . yes
C(29) C(30) 1.538(3) . . yes
C(29) C(34) 1.551(4) . . yes
C(30) C(31) 1.509(4) . . yes
C(31) C(32) 1.518(4) . . yes
C(32) C(33) 1.528(4) . . yes
C(32) C(37) 1.515(4) . . yes
C(34) C(35) 1.527(4) . . yes
C(34) C(36) 1.518(4) . . yes
C(39) C(40) 1.522(4) . . yes
C(39) C(44) 1.510(4) . . yes
C(40) C(41) 1.535(3) . . yes
C(40) C(45) 1.531(4) . . yes
C(41) C(42) 1.515(4) . . yes
C(42) C(43) 1.511(4) . . yes
C(43) C(44) 1.533(4) . . yes
C(43) C(48) 1.525(4) . . yes
C(45) C(46) 1.515(4) . . yes
C(45) C(47) 1.521(4) . . yes

loop_
_cod_related_entry_id
_cod_related_entry_database
_cod_related_entry_code
1 ChemSpider 21176458
